data_1554215
loop_
_publ_author_name
'Yoshida, Yukihiro'
'Tango, Shunsuke'
'Isomura, Kazuhide'
'Nakamura, Yuto'
'Kishida, Hideo'
'Koretsune, Takashi'
'Sakata, Masafumi'
'Nakano, Yoshiaki'
'Yamochi, Hideki'
'Saito, Gunzi'

_publ_section_title
;
 Charge-transfer complexes based on C2v-symmetric benzo[ghi]perylene:
 comparison of their dynamic and electronic properties with those of
 D6h-symmetric coronene
;
_journal_issue 6
_journal_name_full 'Materials Chemistry Frontiers'
_journal_page_first 1165
_journal_paper_doi 10.1039/C8QM00112J
_journal_volume 2
_journal_year 2018
_chemical_formula_moiety '(C22 H12), (Mo6 O19)'
_chemical_formula_sum 'C66 H36 Mo6 O19'
_chemical_formula_weight 1708.64
_chemical_name_common (benzo[ghi]perylene)3Mo6O19
_space_group_IT_number 2
_space_group_name_Hall '-P 1'
_space_group_name_H-M_alt 'P -1'
_symmetry_cell_setting triclinic
_symmetry_space_group_name_H-M 'P -1'
_atom_sites_solution_hydrogens geom
_atom_sites_solution_primary direct
_atom_sites_solution_secondary difmap
_audit_creation_method SHELXL-97
_cell_angle_alpha 86.101(1)
_cell_angle_beta 67.763(1)
_cell_angle_gamma 89.093(1)
_cell_formula_units_Z 1
_cell_length_a 9.8455(9)
_cell_length_b 11.0998(10)
_cell_length_c 12.8243(11)
_cell_measurement_reflns_used 4676
_cell_measurement_temperature 100(2)
_cell_measurement_theta_max 28.14
_cell_measurement_theta_min 2.43
_cell_volume 1294.2(2)
_computing_cell_refinement 'Bruker SAINT'
_computing_data_collection 'Bruker APEX2'
_computing_data_reduction 'Bruker SAINT'
_computing_molecular_graphics 'Bruker SHELXTL'
_computing_publication_material 'Bruker SHELXTL'
_computing_structure_refinement 'SHELXL-97 (Sheldrick, 2008)'
_computing_structure_solution 'SHELXS-97 (Sheldrick, 2008)'
_diffrn_ambient_temperature 100(2)
_diffrn_detector_area_resol_mean 8.333
_diffrn_measured_fraction_theta_full 0.981
_diffrn_measured_fraction_theta_max 0.970
_diffrn_measurement_device_type 'Bruker APEX-II CCD'
_diffrn_measurement_method '\f and \w scans'
_diffrn_radiation_monochromator graphite
_diffrn_radiation_source 'fine-focus sealed tube'
_diffrn_radiation_type MoK\a
_diffrn_radiation_wavelength 0.71073
_diffrn_reflns_av_R_equivalents 0.0086
_diffrn_reflns_av_sigmaI/netI 0.0204
_diffrn_reflns_limit_h_max 11
_diffrn_reflns_limit_h_min -12
_diffrn_reflns_limit_k_max 13
_diffrn_reflns_limit_k_min -13
_diffrn_reflns_limit_l_max 16
_diffrn_reflns_limit_l_min -13
_diffrn_reflns_number 6862
_diffrn_reflns_theta_full 25.00
_diffrn_reflns_theta_max 26.37
_diffrn_reflns_theta_min 1.72
_exptl_absorpt_coefficient_mu 1.499
_exptl_absorpt_correction_T_max 0.9425
_exptl_absorpt_correction_T_min 0.4874
_exptl_absorpt_correction_type numerical
_exptl_crystal_colour black
_exptl_crystal_density_diffrn 2.192
_exptl_crystal_density_method 'not measured'
_exptl_crystal_description rod
_exptl_crystal_F_000 836
_exptl_crystal_size_max 0.56
_exptl_crystal_size_mid 0.08
_exptl_crystal_size_min 0.04
_refine_diff_density_max 0.619
_refine_diff_density_min -0.593
_refine_diff_density_rms 0.074
_refine_ls_extinction_method none
_refine_ls_goodness_of_fit_ref 1.026
_refine_ls_hydrogen_treatment constr
_refine_ls_matrix_type full
_refine_ls_number_parameters 511
_refine_ls_number_reflns 5122
_refine_ls_number_restraints 0
_refine_ls_restrained_S_all 1.026
_refine_ls_R_factor_all 0.0266
_refine_ls_R_factor_gt 0.0204
_refine_ls_shift/su_max 0.002
_refine_ls_shift/su_mean 0.000
_refine_ls_structure_factor_coef Fsqd
_refine_ls_weighting_details 'calc w=1/[\s^2^(Fo^2^)+(0.0266P)^2^+1.0137P] where P=(Fo^2^+2Fc^2^)/3'
_refine_ls_weighting_scheme calc
_refine_ls_wR_factor_gt 0.0488
_refine_ls_wR_factor_ref 0.0515
_reflns_number_gt 4524
_reflns_number_total 5122
_reflns_threshold_expression >2sigma(I)
_cod_data_source_file c8qm00112j4.cif
_cod_data_source_block bper3Mo6O19-100K
_cod_depositor_comments
;
The following automatic conversions were performed:

data item '_symmetry_cell_setting' value 'Triclinic' was changed to
'triclinic' in accordance with the
/home/saulius/struct/COD-crude-data/automatic-downloads/DataCite-retrospective/RSC/depositions/lib/dictionaries/cif_core.dic
dictionary named 'cif_core.dic' version 2.4.2 last updated on
2011-04-26.

Automatic conversion script
Id: cif_fix_values 6909 2019-04-08 15:41:33Z antanas 
;
_cod_original_sg_symbol_H-M 'P-1   '
_cod_database_code 1554215

loop_
_symmetry_equiv_pos_as_xyz
'x, y, z'
'-x, -y, -z'

loop_
_atom_site_label
_atom_site_type_symbol
_atom_site_fract_x
_atom_site_fract_y
_atom_site_fract_z
_atom_site_U_iso_or_equiv
_atom_site_adp_type
_atom_site_occupancy
_atom_site_symmetry_multiplicity
_atom_site_calc_flag
_atom_site_refinement_flags
_atom_site_disorder_assembly
_atom_site_disorder_group
C1 C 0.2336(3) 0.9108(2) 1.1540(2) 0.0203(5) Uani 1 1 d . . .
H1 H 0.2027 0.8340 1.1878 0.024 Uiso 1 1 calc R . .
C2 C 0.2105(3) 1.0084(2) 1.2211(2) 0.0216(5) Uani 1 1 d . . .
H2 H 0.1640 0.9961 1.2990 0.026 Uiso 1 1 calc R . .
C3 C 0.2553(3) 1.1224(2) 1.1737(2) 0.0201(5) Uani 1 1 d . . .
H3 H 0.2393 1.1866 1.2199 0.024 Uiso 1 1 calc R . .
C4 C 0.3256(3) 1.1437(2) 1.0557(2) 0.0179(5) Uani 1 1 d . . .
C5 C 0.3755(3) 1.2600(2) 1.0055(2) 0.0198(5) Uani 1 1 d . . .
H5 H 0.3597 1.3246 1.0511 0.024 Uiso 1 1 calc R . .
C6 C 0.4470(3) 1.2800(2) 0.8905(2) 0.0209(5) Uani 1 1 d . . .
H6 H 0.4797 1.3574 0.8598 0.025 Uiso 1 1 calc R . .
C7 C 0.4713(3) 1.1845(2) 0.8187(2) 0.0198(5) Uani 1 1 d . . .
C8 C 0.5464(3) 1.2033(2) 0.6993(2) 0.0236(5) Uani 1 1 d . . .
H8 H 0.5784 1.2806 0.6675 0.028 Uiso 1 1 calc R . .
C9 C 0.5717(3) 1.1096(2) 0.6316(2) 0.0236(5) Uani 1 1 d . . .
H9 H 0.6208 1.1239 0.5541 0.028 Uiso 1 1 calc R . .
C10 C 0.5245(3) 0.9901(2) 0.6774(2) 0.0212(5) Uani 1 1 d . . .
C11 C 0.5527(3) 0.8910(2) 0.6085(2) 0.0244(5) Uani 1 1 d . . .
H11 H 0.6015 0.9043 0.5308 0.029 Uiso 1 1 calc R . .
C12 C 0.5097(3) 0.7763(2) 0.6537(2) 0.0250(6) Uani 1 1 d . . .
H12 H 0.5291 0.7131 0.6063 0.030 Uiso 1 1 calc R . .
C13 C 0.4358(3) 0.7521(2) 0.7720(2) 0.0203(5) Uani 1 1 d . . .
C14 C 0.3954(3) 0.6337(2) 0.8195(2) 0.0240(6) Uani 1 1 d . . .
H14 H 0.4152 0.5698 0.7728 0.029 Uiso 1 1 calc R . .
C15 C 0.3268(3) 0.6118(2) 0.9347(2) 0.0239(5) Uani 1 1 d . . .
H15 H 0.3012 0.5332 0.9653 0.029 Uiso 1 1 calc R . .
C16 C 0.2957(3) 0.7069(2) 1.0055(2) 0.0210(5) Uani 1 1 d . . .
H16 H 0.2497 0.6905 1.0831 0.025 Uiso 1 1 calc R . .
C17 C 0.3321(3) 0.8265(2) 0.9627(2) 0.0179(5) Uani 1 1 d . . .
C18 C 0.3034(3) 0.9266(2) 1.0354(2) 0.0175(5) Uani 1 1 d . . .
C19 C 0.3494(3) 1.0446(2) 0.9858(2) 0.0165(5) Uani 1 1 d . . .
C20 C 0.4221(3) 1.0659(2) 0.8669(2) 0.0168(5) Uani 1 1 d . . .
C21 C 0.4487(3) 0.9684(2) 0.7962(2) 0.0170(5) Uani 1 1 d . . .
C22 C 0.4037(3) 0.8496(2) 0.8440(2) 0.0183(5) Uani 1 1 d . . .
C23 C -0.1277(7) 0.9423(8) 1.2601(6) 0.0238(14) Uani 0.50 1 d P A -1
H23 H -0.1567 0.8667 1.2975 0.029 Uiso 0.50 1 calc PR A -1
C24 C -0.1442(6) 1.0450(7) 1.3226(6) 0.0252(14) Uani 0.50 1 d P A -1
H24 H -0.1838 1.0368 1.4011 0.030 Uiso 0.50 1 calc PR A -1
C25 C -0.1021(10) 1.1570(9) 1.2682(8) 0.023(2) Uani 0.50 1 d P A -1
H25 H -0.1137 1.2238 1.3107 0.027 Uiso 0.50 1 calc PR A -1
C26 C -0.0421(6) 1.1731(6) 1.1504(5) 0.0176(12) Uani 0.50 1 d P A -1
C27 C 0.0041(8) 1.2884(8) 1.0924(6) 0.0192(16) Uani 0.50 1 d P A -1
H27 H -0.0094 1.3562 1.1340 0.023 Uiso 0.50 1 calc PR A -1
C28 C 0.0666(6) 1.3017(6) 0.9794(5) 0.0248(12) Uani 0.50 1 d P A -1
H28 H 0.0986 1.3779 0.9445 0.030 Uiso 0.50 1 calc PR A -1
C29 C 0.0852(8) 1.1999(8) 0.9108(6) 0.0169(14) Uani 0.50 1 d P A -1
C30 C 0.1475(6) 1.2137(5) 0.7924(5) 0.0263(12) Uani 0.50 1 d P A -1
H30 H 0.1767 1.2901 0.7569 0.032 Uiso 0.50 1 calc PR A -1
C31 C 0.1658(7) 1.1162(7) 0.7286(6) 0.0273(15) Uani 0.50 1 d P A -1
H31 H 0.2065 1.1269 0.6502 0.033 Uiso 0.50 1 calc PR A -1
C32 C 0.1230(6) 0.9982(6) 0.7816(5) 0.0192(12) Uani 0.50 1 d P A -1
C33 C 0.1372(10) 0.8949(10) 0.7179(8) 0.025(2) Uani 0.50 1 d P A -1
H33 H 0.1763 0.9047 0.6394 0.030 Uiso 0.50 1 calc PR A -1
C34 C 0.0955(7) 0.7834(7) 0.7682(6) 0.0245(16) Uani 0.50 1 d P A -1
H34 H 0.1082 0.7179 0.7239 0.029 Uiso 0.50 1 calc PR A -1
C35 C 0.0326(7) 0.7647(9) 0.8873(6) 0.0176(15) Uani 0.50 1 d P A -1
C36 C -0.0121(6) 0.6506(6) 0.9416(6) 0.0240(13) Uani 0.50 1 d P A -1
H36 H -0.0036 0.5847 0.8984 0.029 Uiso 0.50 1 calc PR A -1
C37 C -0.0691(6) 0.6331(6) 1.0590(6) 0.0284(12) Uani 0.50 1 d P A -1
H37 H -0.0959 0.5560 1.0936 0.034 Uiso 0.50 1 calc PR A -1
C38 C -0.0860(6) 0.7321(7) 1.1246(5) 0.0243(12) Uani 0.50 1 d P A -1
H38 H -0.1235 0.7205 1.2030 0.029 Uiso 0.50 1 calc PR A -1
C39 C -0.0467(7) 0.8484(9) 1.0732(6) 0.0170(14) Uani 0.50 1 d P A -1
C40 C -0.0675(5) 0.9541(6) 1.1415(5) 0.0165(11) Uani 0.50 1 d P A -1
C41 C -0.0243(7) 1.0696(8) 1.0855(6) 0.0132(13) Uani 0.50 1 d P A -1
C42 C 0.0418(5) 1.0852(6) 0.9666(5) 0.0156(10) Uani 0.50 1 d P A -1
C43 C 0.0592(7) 0.9822(8) 0.8998(6) 0.0152(14) Uani 0.50 1 d P A -1
C44 C 0.0158(5) 0.8654(6) 0.9554(5) 0.0160(10) Uani 0.50 1 d P A -1
O1 O 0.6584(2) 0.49531(18) 0.40191(17) 0.0324(4) Uani 1 1 d . . .
O2 O 0.7251(2) 0.51634(16) 0.82123(15) 0.0273(4) Uani 1 1 d . . .
O3 O 1.0108(2) 0.86020(16) 0.46334(15) 0.0299(4) Uani 1 1 d . . .
O4 O 0.83144(19) 0.32857(15) 0.47688(14) 0.0213(4) Uani 1 1 d . . .
O5 O 0.71023(19) 0.50267(16) 0.60856(14) 0.0228(4) Uani 1 1 d . . .
O6 O 0.8400(2) 0.66598(15) 0.44240(15) 0.0254(4) Uani 1 1 d . . .
O7 O 0.9645(2) 0.48929(15) 0.30581(14) 0.0221(4) Uani 1 1 d . . .
O8 O 0.87957(19) 0.67530(15) 0.63395(14) 0.0209(4) Uani 1 1 d . . .
O9 O 1.1279(2) 0.66157(15) 0.32994(14) 0.0227(4) Uani 1 1 d . . .
O10 O 1.0000 0.5000 0.5000 0.0155(5) Uani 1 2 d S . .
Mo1 Mo 0.80314(2) 0.498489(19) 0.441123(18) 0.02084(6) Uani 1 1 d . . .
Mo2 Mo 0.83753(2) 0.509705(18) 0.684801(17) 0.01819(6) Uani 1 1 d . . .
Mo3 Mo 1.00825(2) 0.708917(18) 0.477950(17) 0.01878(6) Uani 1 1 d . . .

loop_
_atom_site_aniso_label
_atom_site_aniso_U_11
_atom_site_aniso_U_22
_atom_site_aniso_U_33
_atom_site_aniso_U_23
_atom_site_aniso_U_13
_atom_site_aniso_U_12
C1 0.0164(12) 0.0191(12) 0.0215(13) 0.0003(10) -0.0031(10) 0.0018(9)
C2 0.0188(12) 0.0283(13) 0.0139(12) -0.0032(10) -0.0019(10) 0.0044(10)
C3 0.0187(12) 0.0233(13) 0.0189(12) -0.0079(10) -0.0070(10) 0.0053(10)
C4 0.0153(12) 0.0198(12) 0.0184(12) -0.0038(9) -0.0056(10) 0.0029(9)
C5 0.0210(13) 0.0168(12) 0.0249(13) -0.0082(10) -0.0112(11) 0.0039(9)
C6 0.0230(13) 0.0142(11) 0.0258(13) 0.0000(10) -0.0099(11) -0.0012(9)
C7 0.0195(12) 0.0195(12) 0.0191(12) -0.0017(9) -0.0057(10) -0.0014(9)
C8 0.0237(13) 0.0229(13) 0.0217(13) 0.0013(10) -0.0062(11) -0.0041(10)
C9 0.0246(14) 0.0291(14) 0.0140(12) -0.0004(10) -0.0039(10) -0.0029(11)
C10 0.0174(12) 0.0269(13) 0.0193(12) -0.0063(10) -0.0060(10) 0.0005(10)
C11 0.0230(13) 0.0327(14) 0.0163(12) -0.0076(10) -0.0052(11) 0.0009(11)
C12 0.0245(14) 0.0287(14) 0.0241(13) -0.0137(11) -0.0101(11) 0.0044(11)
C13 0.0179(12) 0.0204(12) 0.0250(13) -0.0078(10) -0.0099(10) 0.0026(10)
C14 0.0251(13) 0.0181(12) 0.0360(15) -0.0126(11) -0.0179(12) 0.0046(10)
C15 0.0228(13) 0.0152(12) 0.0360(15) -0.0030(10) -0.0135(12) -0.0018(10)
C16 0.0176(12) 0.0191(12) 0.0250(13) -0.0020(10) -0.0066(10) -0.0004(9)
C17 0.0132(11) 0.0184(12) 0.0221(12) -0.0038(9) -0.0061(10) 0.0003(9)
C18 0.0143(11) 0.0172(11) 0.0200(12) -0.0039(9) -0.0051(10) 0.0016(9)
C19 0.0145(11) 0.0172(11) 0.0174(12) -0.0042(9) -0.0051(9) 0.0011(9)
C20 0.0153(11) 0.0167(11) 0.0178(12) -0.0037(9) -0.0052(10) -0.0002(9)
C21 0.0143(11) 0.0181(12) 0.0190(12) -0.0044(9) -0.0060(10) 0.0012(9)
C22 0.0142(11) 0.0192(12) 0.0221(12) -0.0062(10) -0.0069(10) 0.0014(9)
C23 0.016(3) 0.032(5) 0.016(3) 0.000(3) 0.001(3) 0.000(3)
C24 0.015(3) 0.042(4) 0.015(3) -0.007(3) 0.000(2) -0.001(3)
C25 0.020(4) 0.028(7) 0.026(5) -0.019(5) -0.014(4) 0.012(4)
C26 0.013(3) 0.020(3) 0.025(3) -0.006(3) -0.013(2) 0.001(2)
C27 0.027(4) 0.007(5) 0.030(4) 0.000(3) -0.018(3) 0.005(3)
C28 0.022(3) 0.019(3) 0.038(4) 0.003(3) -0.017(3) 0.002(2)
C29 0.015(4) 0.017(5) 0.017(3) 0.008(3) -0.006(3) 0.000(3)
C30 0.021(3) 0.036(3) 0.026(3) 0.000(2) -0.014(2) 0.005(2)
C31 0.020(4) 0.046(5) 0.014(3) 0.001(3) -0.005(3) 0.010(3)
C32 0.014(3) 0.030(3) 0.018(3) -0.005(3) -0.010(2) 0.007(2)
C33 0.022(4) 0.043(8) 0.013(4) -0.011(5) -0.010(3) 0.006(4)
C34 0.025(3) 0.029(4) 0.028(4) -0.019(3) -0.018(3) 0.014(3)
C35 0.016(3) 0.015(5) 0.023(4) -0.005(4) -0.009(3) 0.004(3)
C36 0.022(3) 0.017(3) 0.041(4) -0.018(3) -0.018(3) 0.007(3)
C37 0.022(3) 0.024(3) 0.043(4) -0.004(3) -0.017(3) -0.004(2)
C38 0.017(3) 0.030(4) 0.023(3) 0.000(3) -0.005(2) -0.006(2)
C39 0.011(3) 0.018(5) 0.019(3) 0.002(3) -0.002(3) -0.004(3)
C40 0.007(2) 0.022(3) 0.020(3) -0.005(3) -0.004(2) -0.002(2)
C41 0.015(3) 0.013(4) 0.014(3) 0.000(3) -0.007(3) 0.004(3)
C42 0.010(2) 0.020(3) 0.020(3) -0.005(3) -0.010(2) 0.003(2)
C43 0.017(3) 0.013(4) 0.016(3) 0.000(3) -0.006(3) 0.002(3)
C44 0.011(2) 0.020(3) 0.022(3) -0.008(3) -0.012(2) 0.004(2)
O1 0.0291(11) 0.0401(11) 0.0347(11) -0.0137(9) -0.0180(9) 0.0041(9)
O2 0.0345(11) 0.0234(9) 0.0163(9) -0.0060(7) 0.0002(8) -0.0055(8)
O3 0.0492(12) 0.0156(9) 0.0224(10) -0.0037(7) -0.0101(9) -0.0009(8)
O4 0.0249(9) 0.0195(9) 0.0191(9) -0.0047(7) -0.0072(7) -0.0054(7)
O5 0.0186(9) 0.0280(9) 0.0196(9) -0.0094(7) -0.0035(7) -0.0010(7)
O6 0.0327(10) 0.0194(9) 0.0287(10) -0.0057(7) -0.0165(9) 0.0054(8)
O7 0.0293(10) 0.0236(9) 0.0144(8) -0.0032(7) -0.0089(8) -0.0031(7)
O8 0.0275(10) 0.0161(8) 0.0164(9) -0.0058(7) -0.0045(7) -0.0004(7)
O9 0.0328(10) 0.0175(8) 0.0145(8) -0.0002(7) -0.0052(8) -0.0061(7)
O10 0.0190(12) 0.0135(11) 0.0129(11) -0.0035(9) -0.0043(9) -0.0015(9)
Mo1 0.02187(12) 0.02221(11) 0.02107(12) -0.00736(8) -0.01013(9) 0.00087(8)
Mo2 0.02383(12) 0.01539(10) 0.01109(10) -0.00388(7) -0.00121(8) -0.00172(8)
Mo3 0.02797(12) 0.01122(10) 0.01452(11) -0.00282(7) -0.00469(9) -0.00136(8)

loop_
_atom_type_symbol
_atom_type_description
_atom_type_scat_dispersion_real
_atom_type_scat_dispersion_imag
_atom_type_scat_source
C C 0.0033 0.0016 'International Tables Vol C Tables 4.2.6.8 and 6.1.1.4'
H H 0.0000 0.0000 'International Tables Vol C Tables 4.2.6.8 and 6.1.1.4'
O O 0.0106 0.0060 'International Tables Vol C Tables 4.2.6.8 and 6.1.1.4'
Mo Mo -1.6832 0.6857 'International Tables Vol C Tables 4.2.6.8 and 6.1.1.4'

loop_
_geom_angle_atom_site_label_1
_geom_angle_atom_site_label_2
_geom_angle_atom_site_label_3
_geom_angle
_geom_angle_site_symmetry_1
_geom_angle_site_symmetry_3
C2 C1 C18 120.9(2) . .
C2 C1 H1 119.5 . .
C18 C1 H1 119.5 . .
C3 C2 C1 120.9(2) . .
C3 C2 H2 119.6 . .
C1 C2 H2 119.6 . .
C2 C3 C4 120.7(2) . .
C2 C3 H3 119.7 . .
C4 C3 H3 119.7 . .
C3 C4 C5 121.6(2) . .
C3 C4 C19 119.1(2) . .
C5 C4 C19 119.3(2) . .
C6 C5 C4 121.4(2) . .
C6 C5 H5 119.3 . .
C4 C5 H5 119.3 . .
C5 C6 C7 120.8(2) . .
C5 C6 H6 119.6 . .
C7 C6 H6 119.6 . .
C6 C7 C20 119.1(2) . .
C6 C7 C8 121.6(2) . .
C20 C7 C8 119.4(2) . .
C9 C8 C7 120.8(2) . .
C9 C8 H8 119.6 . .
C7 C8 H8 119.6 . .
C8 C9 C10 121.2(2) . .
C8 C9 H9 119.4 . .
C10 C9 H9 119.4 . .
C11 C10 C9 121.9(2) . .
C11 C10 C21 118.7(2) . .
C9 C10 C21 119.4(2) . .
C12 C11 C10 121.3(2) . .
C12 C11 H11 119.3 . .
C10 C11 H11 119.3 . .
C11 C12 C13 121.1(2) . .
C11 C12 H12 119.5 . .
C13 C12 H12 119.5 . .
C14 C13 C12 121.3(2) . .
C14 C13 C22 119.5(2) . .
C12 C13 C22 119.2(2) . .
C15 C14 C13 120.4(2) . .
C15 C14 H14 119.8 . .
C13 C14 H14 119.8 . .
C14 C15 C16 120.3(2) . .
C14 C15 H15 119.8 . .
C16 C15 H15 119.8 . .
C15 C16 C17 121.6(2) . .
C15 C16 H16 119.2 . .
C17 C16 H16 119.2 . .
C16 C17 C22 118.3(2) . .
C16 C17 C18 122.4(2) . .
C22 C17 C18 119.3(2) . .
C1 C18 C19 118.5(2) . .
C1 C18 C17 122.5(2) . .
C19 C18 C17 119.0(2) . .
C18 C19 C20 121.1(2) . .
C18 C19 C4 119.9(2) . .
C20 C19 C4 119.0(2) . .
C21 C20 C19 119.9(2) . .
C21 C20 C7 119.8(2) . .
C19 C20 C7 120.3(2) . .
C20 C21 C22 120.0(2) . .
C20 C21 C10 119.6(2) . .
C22 C21 C10 120.4(2) . .
C21 C22 C17 120.8(2) . .
C21 C22 C13 119.3(2) . .
C17 C22 C13 119.9(2) . .
C40 C23 C24 120.1(8) . .
C40 C23 H23 120.0 . .
C24 C23 H23 120.0 . .
C25 C24 C23 120.3(7) . .
C25 C24 H24 119.8 . .
C23 C24 H24 119.8 . .
C24 C25 C26 121.6(7) . .
C24 C25 H25 119.2 . .
C26 C25 H25 119.2 . .
C25 C26 C27 122.4(7) . .
C25 C26 C41 118.8(7) . .
C27 C26 C41 118.8(6) . .
C28 C27 C26 121.6(7) . .
C28 C27 H27 119.2 . .
C26 C27 H27 119.2 . .
C27 C28 C29 121.3(7) . .
C27 C28 H28 119.4 . .
C29 C28 H28 119.4 . .
C30 C29 C42 120.7(7) . .
C30 C29 C28 121.5(8) . .
C42 C29 C28 117.8(6) . .
C31 C30 C29 120.8(6) . .
C31 C30 H30 119.6 . .
C29 C30 H30 119.6 . .
C30 C31 C32 120.4(6) . .
C30 C31 H31 119.8 . .
C32 C31 H31 119.8 . .
C43 C32 C31 119.8(6) . .
C43 C32 C33 118.2(8) . .
C31 C32 C33 121.9(7) . .
C34 C33 C32 121.9(8) . .
C34 C33 H33 119.1 . .
C32 C33 H33 119.1 . .
C33 C34 C35 120.9(7) . .
C33 C34 H34 119.5 . .
C35 C34 H34 119.5 . .
C36 C35 C34 122.2(7) . .
C36 C35 C44 118.4(7) . .
C34 C35 C44 119.4(8) . .
C37 C36 C35 121.4(6) . .
C37 C36 H36 119.3 . .
C35 C36 H36 119.3 . .
C36 C37 C38 119.7(6) . .
C36 C37 H37 120.1 . .
C38 C37 H37 120.1 . .
C37 C38 C39 120.4(6) . .
C37 C38 H38 119.8 . .
C39 C38 H38 119.8 . .
C44 C39 C38 119.9(7) . .
C44 C39 C40 119.1(8) . .
C38 C39 C40 121.0(6) . .
C23 C40 C41 119.5(6) . .
C23 C40 C39 121.6(7) . .
C41 C40 C39 118.8(6) . .
C42 C41 C40 121.5(6) . .
C42 C41 C26 118.8(8) . .
C40 C41 C26 119.6(6) . .
C29 C42 C41 121.6(6) . .
C29 C42 C43 118.8(6) . .
C41 C42 C43 119.6(6) . .
C32 C43 C44 121.2(6) . .
C32 C43 C42 119.5(8) . .
C44 C43 C42 119.3(6) . .
C39 C44 C43 121.6(6) . .
C39 C44 C35 120.1(7) . .
C43 C44 C35 118.3(6) . .
Mo3 O4 Mo1 116.99(8) 2_766 .
Mo2 O5 Mo1 116.38(9) . .
Mo1 O6 Mo3 116.88(9) . .
Mo1 O7 Mo2 116.70(8) . 2_766
Mo2 O8 Mo3 116.79(8) . .
Mo3 O9 Mo2 116.24(8) . 2_766
Mo2 O10 Mo2 179.999(1) 2_766 .
Mo2 O10 Mo3 89.928(7) 2_766 2_766
Mo2 O10 Mo3 90.073(7) . 2_766
Mo2 O10 Mo3 90.072(7) 2_766 .
Mo2 O10 Mo3 89.927(7) . .
Mo3 O10 Mo3 179.999(1) 2_766 .
Mo2 O10 Mo1 89.822(10) 2_766 2_766
Mo2 O10 Mo1 90.177(10) . 2_766
Mo3 O10 Mo1 89.879(8) 2_766 2_766
Mo3 O10 Mo1 90.122(8) . 2_766
Mo2 O10 Mo1 90.178(10) 2_766 .
Mo2 O10 Mo1 89.823(10) . .
Mo3 O10 Mo1 90.121(8) 2_766 .
Mo3 O10 Mo1 89.879(8) . .
Mo1 O10 Mo1 180.000(11) 2_766 .
O1 Mo1 O7 103.74(9) . .
O1 Mo1 O6 104.01(9) . .
O7 Mo1 O6 90.70(8) . .
O1 Mo1 O4 103.31(9) . .
O7 Mo1 O4 88.36(7) . .
O6 Mo1 O4 152.08(7) . .
O1 Mo1 O5 103.26(9) . .
O7 Mo1 O5 152.89(7) . .
O6 Mo1 O5 85.11(8) . .
O4 Mo1 O5 83.15(7) . .
O1 Mo1 O10 178.46(7) . .
O7 Mo1 O10 77.53(5) . .
O6 Mo1 O10 76.76(5) . .
O4 Mo1 O10 75.79(5) . .
O5 Mo1 O10 75.44(5) . .
O2 Mo2 O5 104.05(9) . .
O2 Mo2 O8 103.19(8) . .
O5 Mo2 O8 90.39(8) . .
O2 Mo2 O9 103.04(8) . 2_766
O5 Mo2 O9 89.44(8) . 2_766
O8 Mo2 O9 152.99(7) . 2_766
O2 Mo2 O7 102.04(8) . 2_766
O5 Mo2 O7 153.89(7) . 2_766
O8 Mo2 O7 84.61(7) . 2_766
O9 Mo2 O7 83.75(7) 2_766 2_766
O2 Mo2 O10 177.62(7) . .
O5 Mo2 O10 78.31(5) . .
O8 Mo2 O10 76.91(5) . .
O9 Mo2 O10 76.61(5) 2_766 .
O7 Mo2 O10 75.59(5) 2_766 .
O3 Mo3 O4 103.75(9) . 2_766
O3 Mo3 O9 103.97(8) . .
O4 Mo3 O9 88.20(8) 2_766 .
O3 Mo3 O8 102.92(8) . .
O4 Mo3 O8 87.52(7) 2_766 .
O9 Mo3 O8 153.02(7) . .
O3 Mo3 O6 102.98(9) . .
O4 Mo3 O6 153.25(7) 2_766 .
O9 Mo3 O6 86.42(8) . .
O8 Mo3 O6 85.52(8) . .
O3 Mo3 O10 178.93(7) . .
O4 Mo3 O10 76.99(5) 2_766 .
O9 Mo3 O10 76.78(5) . .
O8 Mo3 O10 76.30(5) . .
O6 Mo3 O10 76.27(5) . .

loop_
_geom_bond_atom_site_label_1
_geom_bond_atom_site_label_2
_geom_bond_distance
_geom_bond_site_symmetry_2
C1 C2 1.392(3) .
C1 C18 1.412(3) .
C1 H1 0.9300 .
C2 C3 1.369(4) .
C2 H2 0.9300 .
C3 C4 1.410(3) .
C3 H3 0.9300 .
C4 C5 1.411(3) .
C4 C19 1.427(3) .
C5 C6 1.376(4) .
C5 H5 0.9300 .
C6 C7 1.410(3) .
C6 H6 0.9300 .
C7 C20 1.425(3) .
C7 C8 1.428(3) .
C8 C9 1.359(4) .
C8 H8 0.9300 .
C9 C10 1.425(4) .
C9 H9 0.9300 .
C10 C11 1.416(3) .
C10 C21 1.425(3) .
C11 C12 1.366(4) .
C11 H11 0.9300 .
C12 C13 1.421(4) .
C12 H12 0.9300 .
C13 C14 1.407(4) .
C13 C22 1.423(3) .
C14 C15 1.378(4) .
C14 H14 0.9300 .
C15 C16 1.394(3) .
C15 H15 0.9300 .
C16 C17 1.400(3) .
C16 H16 0.9300 .
C17 C22 1.422(3) .
C17 C18 1.454(3) .
C18 C19 1.418(3) .
C19 C20 1.422(3) .
C20 C21 1.417(3) .
C21 C22 1.420(3) .
C23 C40 1.406(9) .
C23 C24 1.409(10) .
C23 H23 0.9300 .
C24 C25 1.373(11) .
C24 H24 0.9300 .
C25 C26 1.398(12) .
C25 H25 0.9300 .
C26 C27 1.426(9) .
C26 C41 1.433(9) .
C27 C28 1.342(10) .
C27 H27 0.9300 .
C28 C29 1.446(9) .
C28 H28 0.9300 .
C29 C30 1.404(9) .
C29 C42 1.406(9) .
C30 C31 1.370(9) .
C30 H30 0.9300 .
C31 C32 1.427(9) .
C31 H31 0.9300 .
C32 C43 1.404(10) .
C32 C33 1.427(10) .
C33 C34 1.351(12) .
C33 H33 0.9300 .
C34 C35 1.416(10) .
C34 H34 0.9300 .
C35 C36 1.396(10) .
C35 C44 1.434(9) .
C36 C37 1.395(10) .
C36 H36 0.9300 .
C37 C38 1.399(8) .
C37 H37 0.9300 .
C38 C39 1.400(9) .
C38 H38 0.9300 .
C39 C44 1.398(10) .
C39 C40 1.478(9) .
C40 C41 1.415(9) .
C41 C42 1.413(9) .
C42 C43 1.444(9) .
C43 C44 1.426(9) .
O1 Mo1 1.6824(19) .
O2 Mo2 1.6856(17) .
O3 Mo3 1.6764(17) .
O4 Mo3 1.9073(18) 2_766
O4 Mo1 1.9513(17) .
O5 Mo2 1.8638(17) .
O5 Mo1 1.9938(17) .
O6 Mo1 1.9022(17) .
O6 Mo3 1.9506(18) .
O7 Mo1 1.8652(17) .
O7 Mo2 1.9976(18) 2_766
O8 Mo2 1.9058(17) .
O8 Mo3 1.9344(17) .
O9 Mo3 1.9211(17) .
O9 Mo2 1.9354(17) 2_766
O10 Mo2 2.3123(3) 2_766
O10 Mo2 2.3123(3) .
O10 Mo3 2.3159(3) 2_766
O10 Mo3 2.3159(3) .
O10 Mo1 2.3318(3) 2_766
O10 Mo1 2.3318(3) .
Mo2 O9 1.9354(17) 2_766
Mo2 O7 1.9976(18) 2_766
Mo3 O4 1.9073(18) 2_766
